data_2212212
loop_
_publ_author_name
'Guo, Yun-Hang'
'Liu, Bo-Li'

_publ_section_title '[5-Fluoro-2-(4-iodo-2-nitrophenylsulfanyl)phenyl]-<i>N</i>,<i>N</i>-dimethylmethanamine'
_journal_coeditor_code HG2155
_journal_issue 2
_journal_name_full 'Acta Crystallographica Section E'
_journal_page_first o416
_journal_page_last o417
_journal_paper_doi 10.1107/S1600536806054869
_journal_volume 63
_journal_year 2007
_chemical_formula_iupac 'C15 H14 N2 O2 F I S'
_chemical_formula_moiety 'C15 H14 N2 O2 F I S'
_chemical_formula_sum 'C15 H14 F I N2 O2 S'
_chemical_formula_weight 432.24
_chemical_name_systematic
;
[5-Fluoro-2-(4-iodo-2-nitrophenylsulfanyl)phenyl]-N,N-dimethylmethanamine
;
_space_group_IT_number 14
_symmetry_cell_setting monoclinic
_symmetry_space_group_name_Hall '-P 2yn'
_symmetry_space_group_name_H-M 'P 1 21/n 1'
_atom_sites_solution_hydrogens geom
_atom_sites_solution_primary direct
_atom_sites_solution_secondary difmap
_cell_angle_alpha 90.00
_cell_angle_beta 101.29(3)
_cell_angle_gamma 90.00
_cell_formula_units_Z 4
_cell_length_a 8.7213(17)
_cell_length_b 12.530(3)
_cell_length_c 15.135(3)
_cell_measurement_reflns_used 4524
_cell_measurement_temperature 293(2)
_cell_measurement_theta_max 27.8644
_cell_measurement_theta_min 1.3719
_cell_volume 1621.9(6)
_computing_cell_refinement 'SAINT (Bruker, 1997)'
_computing_data_collection 'SMART (Bruker, 1997)'
_computing_data_reduction SAINT'
_computing_molecular_graphics 'SHELXTL (Bruker, 1997)'
_computing_publication_material SHELXTL
_computing_structure_refinement 'SHELXL97 (Sheldrick, 1997)'
_computing_structure_solution 'SHELXS97 (Sheldrick, 1997)'
_diffrn_ambient_temperature 293(2)
_diffrn_measured_fraction_theta_full 0.999
_diffrn_measured_fraction_theta_max 0.999
_diffrn_measurement_device_type 'Bruker P4'
_diffrn_measurement_method \w
_diffrn_radiation_monochromator graphite
_diffrn_radiation_source 'fine-focus sealed tube'
_diffrn_radiation_type MoK\a
_diffrn_radiation_wavelength 0.71073
_diffrn_reflns_av_R_equivalents 0.0302
_diffrn_reflns_av_sigmaI/netI 0.0255
_diffrn_reflns_limit_h_max 10
_diffrn_reflns_limit_h_min -10
_diffrn_reflns_limit_k_max 11
_diffrn_reflns_limit_k_min -14
_diffrn_reflns_limit_l_max 17
_diffrn_reflns_limit_l_min -18
_diffrn_reflns_number 9624
_diffrn_reflns_theta_full 25.02
_diffrn_reflns_theta_max 25.02
_diffrn_reflns_theta_min 2.13
_diffrn_standards_decay_% 0
_diffrn_standards_number 0
_exptl_absorpt_coefficient_mu 2.121
_exptl_absorpt_correction_T_max 0.7278
_exptl_absorpt_correction_T_min 0.6526
_exptl_absorpt_correction_type multi-scan
_exptl_absorpt_process_details '(SADABS; Sheldrick, 1996)'
_exptl_crystal_colour colorless
_exptl_crystal_density_diffrn 1.770
_exptl_crystal_density_method 'not measured'
_exptl_crystal_description block
_exptl_crystal_F_000 848
_exptl_crystal_size_max 0.22
_exptl_crystal_size_mid 0.20
_exptl_crystal_size_min 0.16
_refine_diff_density_max 0.433
_refine_diff_density_min -0.578
_refine_ls_extinction_method none
_refine_ls_goodness_of_fit_ref 1.058
_refine_ls_hydrogen_treatment constr
_refine_ls_matrix_type full
_refine_ls_number_parameters 201
_refine_ls_number_reflns 2859
_refine_ls_number_restraints 0
_refine_ls_restrained_S_all 1.058
_refine_ls_R_factor_all 0.0248
_refine_ls_R_factor_gt 0.0219
_refine_ls_shift/su_max 0.002
_refine_ls_shift/su_mean 0.000
_refine_ls_structure_factor_coef Fsqd
_refine_ls_weighting_details 'calc w=1/[\s^2^(Fo^2^)+(0.0335P)^2^] where P=(Fo^2^+2Fc^2^)/3'
_refine_ls_weighting_scheme calc
_refine_ls_wR_factor_gt 0.0551
_refine_ls_wR_factor_ref 0.0566
_reflns_number_gt 2586
_reflns_number_total 2859
_reflns_threshold_expression I>2\s(I)
_cod_data_source_file hg2155.cif
_cod_data_source_block I
_cod_original_cell_volume 1622.0(6)
_cod_original_sg_symbol_H-M 'P 21/c'
_cod_original_formula_sum 'C15 H14 N2 O2 F I S'
_cod_database_code 2212212
_cod_database_fobs_code 2212212

loop_
_symmetry_equiv_pos_as_xyz
x,y,z
-x+1/2,y+1/2,-z+1/2
-x,-y,-z
x-1/2,-y-1/2,z-1/2

loop_
_atom_site_type_symbol
_atom_site_label
_atom_site_fract_x
_atom_site_fract_y
_atom_site_fract_z
_atom_site_U_iso_or_equiv
_atom_site_adp_type
_atom_site_calc_flag
_atom_site_refinement_flags
_atom_site_occupancy
I I1 0.676858(17) 0.359553(14) 1.062889(10) 0.02679(8) Uani d . 1
S S1 0.87276(7) 0.64199(4) 0.72728(4) 0.01893(14) Uani d . 1
F F1 0.76836(19) 0.36721(12) 0.40767(9) 0.0331(4) Uani d . 1
O O1 0.9569(2) 0.73551(15) 1.00677(12) 0.0332(4) Uani d . 1
O O2 0.91565(19) 0.77778(13) 0.86539(11) 0.0257(4) Uani d . 1
N N1 0.9082(2) 0.71516(16) 0.92705(13) 0.0212(4) Uani d . 1
N N2 1.1233(2) 0.32525(16) 0.70949(12) 0.0186(4) Uani d . 1
C C1 0.8368(2) 0.61038(18) 0.90414(16) 0.0166(5) Uani d . 1
C C2 0.7985(2) 0.55249(19) 0.97514(15) 0.0188(5) Uani d . 1
H H2 0.8203 0.5797 1.0334 0.023 Uiso calc R 1
C C3 0.7280(2) 0.45449(19) 0.95795(15) 0.0197(5) Uani d . 1
C C4 0.6940(2) 0.41587(19) 0.87036(15) 0.0201(5) Uani d . 1
H H4 0.6434 0.3506 0.8585 0.024 Uiso calc R 1
C C5 0.7346(2) 0.47342(19) 0.80063(15) 0.0191(5) Uani d . 1
H H5 0.7117 0.4456 0.7426 0.023 Uiso calc R 1
C C6 0.8094(2) 0.57271(18) 0.81503(15) 0.0165(5) Uani d . 1
C C7 0.8391(2) 0.54910(18) 0.63653(14) 0.0160(5) Uani d . 1
C C8 0.9379(2) 0.46184(18) 0.63142(14) 0.0167(5) Uani d . 1
C C9 0.9107(3) 0.4005(2) 0.55352(15) 0.0200(5) Uani d . 1
H H9 0.9730 0.3415 0.5483 0.024 Uiso calc R 1
C C10 0.7897(3) 0.4283(2) 0.48369(15) 0.0221(5) Uani d . 1
C C11 0.6941(3) 0.5137(2) 0.48648(15) 0.0254(6) Uani d . 1
H H11 0.6155 0.5309 0.4377 0.030 Uiso calc R 1
C C12 0.7184(3) 0.5738(2) 0.56459(15) 0.0220(5) Uani d . 1
H H12 0.6533 0.6315 0.5691 0.026 Uiso calc R 1
C C13 1.0778(2) 0.43755(19) 0.70495(15) 0.0185(5) Uani d . 1
H H13A 1.1657 0.4802 0.6950 0.022 Uiso calc R 1
H H13B 1.0541 0.4585 0.7625 0.022 Uiso calc R 1
C C14 1.0133(3) 0.2618(2) 0.74903(16) 0.0251(5) Uani d . 1
H H14A 1.0445 0.1882 0.7513 0.038 Uiso calc R 1
H H14B 0.9104 0.2687 0.7128 0.038 Uiso calc R 1
H H14C 1.0129 0.2868 0.8089 0.038 Uiso calc R 1
C C15 1.2819(3) 0.3150(2) 0.76285(16) 0.0280(6) Uani d . 1
H H15A 1.2852 0.3438 0.8220 0.042 Uiso calc R 1
H H15B 1.3536 0.3534 0.7339 0.042 Uiso calc R 1
H H15C 1.3109 0.2410 0.7677 0.042 Uiso calc R 1

loop_
_atom_site_aniso_label
_atom_site_aniso_U_11
_atom_site_aniso_U_22
_atom_site_aniso_U_33
_atom_site_aniso_U_12
_atom_site_aniso_U_13
_atom_site_aniso_U_23
I1 0.03029(11) 0.02798(12) 0.02461(12) -0.00346(7) 0.01156(7) 0.00507(7)
S1 0.0243(3) 0.0129(3) 0.0213(3) -0.0010(2) 0.0087(2) 0.0005(2)
F1 0.0448(8) 0.0394(10) 0.0143(7) -0.0106(7) 0.0040(7) -0.0063(6)
O1 0.0421(10) 0.0330(11) 0.0253(9) -0.0172(9) 0.0086(8) -0.0137(8)
O2 0.0311(9) 0.0140(9) 0.0340(10) -0.0047(7) 0.0110(7) -0.0014(8)
N1 0.0192(9) 0.0182(11) 0.0276(11) -0.0035(8) 0.0081(8) -0.0060(9)
N2 0.0183(9) 0.0199(11) 0.0183(10) 0.0062(8) 0.0051(8) 0.0030(9)
C1 0.0157(10) 0.0118(12) 0.0228(12) -0.0017(9) 0.0051(9) -0.0040(10)
C2 0.0180(10) 0.0227(13) 0.0159(11) 0.0022(10) 0.0040(9) -0.0021(10)
C3 0.0200(11) 0.0201(13) 0.0211(12) 0.0006(10) 0.0093(9) 0.0035(10)
C4 0.0205(11) 0.0142(12) 0.0268(12) -0.0034(9) 0.0076(9) -0.0042(10)
C5 0.0206(11) 0.0176(12) 0.0190(11) -0.0030(9) 0.0035(9) -0.0045(10)
C6 0.0139(10) 0.0146(12) 0.0217(11) 0.0039(9) 0.0056(9) 0.0013(10)
C7 0.0183(10) 0.0158(12) 0.0149(11) -0.0013(9) 0.0055(9) 0.0029(9)
C8 0.0181(10) 0.0173(12) 0.0154(11) -0.0015(9) 0.0053(9) 0.0032(9)
C9 0.0233(11) 0.0193(13) 0.0189(12) 0.0000(10) 0.0082(10) 0.0011(10)
C10 0.0263(12) 0.0239(14) 0.0161(11) -0.0112(11) 0.0038(10) -0.0023(10)
C11 0.0199(11) 0.0358(16) 0.0189(12) -0.0042(11) 0.0002(9) 0.0080(12)
C12 0.0174(11) 0.0233(14) 0.0260(13) 0.0037(10) 0.0060(10) 0.0067(11)
C13 0.0185(11) 0.0195(13) 0.0170(11) 0.0024(10) 0.0021(9) 0.0020(10)
C14 0.0273(12) 0.0243(14) 0.0238(12) 0.0028(11) 0.0053(10) 0.0062(11)
C15 0.0213(12) 0.0356(16) 0.0272(13) 0.0122(11) 0.0052(10) 0.0047(12)

loop_
_atom_type_symbol
_atom_type_description
_atom_type_scat_dispersion_real
_atom_type_scat_dispersion_imag
_atom_type_scat_source
C C 0.0033 0.0016 'International Tables Vol. C, Tables 4.2.6.8 and 6.1.1.4'
H H 0.0000 0.0000
;
International Tables Vol. C, Tables 4.2.6.8 and 6.1.1.4
;
N N 0.0061 0.0033 'International Tables Vol. C, Tables 4.2.6.8 and 6.1.1.4'
O O 0.0106 0.0060 'International Tables Vol. C, Tables 4.2.6.8 and 6.1.1.4'
F F 0.0171 0.0103 'International Tables Vol. C, Tables 4.2.6.8 and 6.1.1.4'
S S 0.1246 0.1234 'International Tables Vol. C, Tables 4.2.6.8 and 6.1.1.4'
I I -0.4742 1.8119 'International Tables Vol. C, Tables 4.2.6.8 and 6.1.1.4'

loop_
_geom_angle_atom_site_label_1
_geom_angle_atom_site_label_2
_geom_angle_atom_site_label_3
_geom_angle
_geom_angle_publ_flag
C6 S1 C7 103.33(11) yes
O1 N1 O2 123.7(2) yes
O1 N1 C1 118.0(2) yes
O2 N1 C1 118.35(19) yes
C13 N2 C14 110.45(18) yes
C13 N2 C15 109.24(19) yes
C14 N2 C15 110.56(18) yes
C2 C1 C6 123.0(2) ?
C2 C1 N1 116.1(2) ?
C6 C1 N1 120.9(2) ?
C3 C2 C1 119.1(2) ?
C3 C2 H2 120.5 ?
C1 C2 H2 120.5 ?
C2 C3 C4 119.7(2) ?
C2 C3 I1 121.06(17) ?
C4 C3 I1 119.18(17) ?
C5 C4 C3 120.6(2) ?
C5 C4 H4 119.7 ?
C3 C4 H4 119.7 ?
C4 C5 C6 121.7(2) ?
C4 C5 H5 119.1 ?
C6 C5 H5 119.1 ?
C5 C6 C1 115.7(2) ?
C5 C6 S1 121.64(17) ?
C1 C6 S1 122.56(18) ?
C12 C7 C8 120.6(2) ?
C12 C7 S1 116.28(18) ?
C8 C7 S1 122.78(16) ?
C9 C8 C7 118.24(19) ?
C9 C8 C13 119.5(2) ?
C7 C8 C13 122.1(2) ?
C10 C9 C8 119.2(2) ?
C10 C9 H9 120.4 ?
C8 C9 H9 120.4 ?
C11 C10 F1 118.9(2) ?
C11 C10 C9 123.6(2) ?
F1 C10 C9 117.4(2) ?
C10 C11 C12 117.6(2) ?
C10 C11 H11 121.2 ?
C12 C11 H11 121.2 ?
C11 C12 C7 120.8(2) ?
C11 C12 H12 119.6 ?
C7 C12 H12 119.6 ?
N2 C13 C8 113.66(18) ?
N2 C13 H13A 108.8 ?
C8 C13 H13A 108.8 ?
N2 C13 H13B 108.8 ?
C8 C13 H13B 108.8 ?
H13A C13 H13B 107.7 ?
N2 C14 H14A 109.5 ?
N2 C14 H14B 109.5 ?
H14A C14 H14B 109.5 ?
N2 C14 H14C 109.5 ?
H14A C14 H14C 109.5 ?
H14B C14 H14C 109.5 ?
N2 C15 H15A 109.5 ?
N2 C15 H15B 109.5 ?
H15A C15 H15B 109.5 ?
N2 C15 H15C 109.5 ?
H15A C15 H15C 109.5 ?
H15B C15 H15C 109.5 ?

loop_
_geom_bond_atom_site_label_1
_geom_bond_atom_site_label_2
_geom_bond_distance
_geom_bond_publ_flag
I1 C3 2.101(2) ?
S1 C6 1.764(2) ?
S1 C7 1.780(2) ?
F1 C10 1.364(3) ?
O1 N1 1.225(2) yes
O2 N1 1.231(3) yes
N1 C1 1.465(3) yes
N2 C13 1.460(3) yes
N2 C14 1.461(3) yes
N2 C15 1.464(3) yes
C1 C2 1.390(3) ?
C1 C6 1.404(3) ?
C2 C3 1.375(3) ?
C2 H2 0.9300 ?
C3 C4 1.388(3) ?
C4 C5 1.380(3) ?
C4 H4 0.9300 ?
C5 C6 1.402(3) ?
C5 H5 0.9300 ?
C7 C12 1.393(3) ?
C7 C8 1.404(3) ?
C8 C9 1.388(3) ?
C8 C13 1.513(3) ?
C9 C10 1.384(3) ?
C9 H9 0.9300 ?
C10 C11 1.362(3) ?
C11 C12 1.383(3) ?
C11 H11 0.9300 ?
C12 H12 0.9300 ?
C13 H13A 0.9700 ?
C13 H13B 0.9700 ?
C14 H14A 0.9600 ?
C14 H14B 0.9600 ?
C14 H14C 0.9600 ?
C15 H15A 0.9600 ?
C15 H15B 0.9600 ?
C15 H15C 0.9600 ?

loop_
_geom_torsion_atom_site_label_1
_geom_torsion_atom_site_label_2
_geom_torsion_atom_site_label_3
_geom_torsion_atom_site_label_4
_geom_torsion
O1 N1 C1 C2 14.1(3)
O2 N1 C1 C2 -165.81(19)
O1 N1 C1 C6 -166.2(2)
O2 N1 C1 C6 13.9(3)
C6 C1 C2 C3 -1.2(3)
N1 C1 C2 C3 178.56(19)
C1 C2 C3 C4 -1.0(3)
C1 C2 C3 I1 177.00(16)
C2 C3 C4 C5 2.0(3)
I1 C3 C4 C5 -176.10(17)
C3 C4 C5 C6 -0.7(3)
C4 C5 C6 C1 -1.4(3)
C4 C5 C6 S1 175.75(17)
C2 C1 C6 C5 2.3(3)
N1 C1 C6 C5 -177.40(19)
C2 C1 C6 S1 -174.74(17)
N1 C1 C6 S1 5.5(3)
C7 S1 C6 C5 -6.8(2)
C7 S1 C6 C1 170.08(18)
C6 S1 C7 C12 109.83(18)
C6 S1 C7 C8 -77.3(2)
C12 C7 C8 C9 -0.8(3)
S1 C7 C8 C9 -173.43(17)
C12 C7 C8 C13 175.1(2)
S1 C7 C8 C13 2.5(3)
C7 C8 C9 C10 1.0(3)
C13 C8 C9 C10 -175.0(2)
C8 C9 C10 C11 0.2(4)
C8 C9 C10 F1 178.9(2)
F1 C10 C11 C12 179.8(2)
C9 C10 C11 C12 -1.5(4)
C10 C11 C12 C7 1.7(3)
C8 C7 C12 C11 -0.5(3)
S1 C7 C12 C11 172.55(18)
C14 N2 C13 C8 -74.5(2)
C15 N2 C13 C8 163.68(19)
C9 C8 C13 N2 -29.8(3)
C7 C8 C13 N2 154.3(2)

loop_
_cod_related_entry_id
_cod_related_entry_database
_cod_related_entry_code
1 ChemSpider 24736954
